data_4120469
loop_
_publ_author_name
'Izumiseki, Atsuto'
'Yamamoto, Hisashi'

_publ_section_title
;
 Intermolecular/Intramolecular sequential aldol reaction.
;
_journal_issue 4
_journal_name_full 'Journal of the American Chemical Society'
_journal_page_first 1308
_journal_page_last 1311
_journal_paper_doi 10.1021/ja413008a
_journal_volume 136
_journal_year 2014
_chemical_formula_moiety 'C36 H80 O3 Si8'
_chemical_formula_sum 'C36 H80 O3 Si8'
_chemical_formula_weight 785.71
_space_group_IT_number 2
_symmetry_cell_setting triclinic
_symmetry_Int_Tables_number 2
_symmetry_space_group_name_Hall '-P 1'
_symmetry_space_group_name_H-M 'P -1'
_atom_sites_solution_hydrogens geom
_atom_sites_solution_primary direct
_atom_sites_solution_secondary difmap
_cell_angle_alpha 112.146(8)
_cell_angle_beta 95.528(7)
_cell_angle_gamma 98.940(7)
_cell_formula_units_Z 2
_cell_length_a 9.8072(14)
_cell_length_b 15.361(2)
_cell_length_c 18.474(3)
_cell_measurement_reflns_used 21541
_cell_measurement_temperature 293
_cell_measurement_theta_max 27.80
_cell_measurement_theta_min 3.00
_cell_volume 2509.7(7)
_computing_cell_refinement PROCESS-AUTO
_computing_data_collection PROCESS-AUTO
_computing_data_reduction PROCESS-AUTO
_computing_molecular_graphics 'CrystalStructure 4.0'
_computing_publication_material 'CrystalStructure 4.0 (Rigaku, 2010)'
_computing_structure_refinement 'SHELXL97 (Sheldrick, 2008)'
_computing_structure_solution 'SIR2004 (Burla, et al., 2005)'
_diffrn_ambient_temperature 293
_diffrn_detector_area_resol_mean 6.849
_diffrn_measured_fraction_theta_full 0.978
_diffrn_measured_fraction_theta_max 0.978
_diffrn_measurement_device_type 'Rigaku XtaLAB mini'
_diffrn_measurement_method \w
_diffrn_radiation_type 'Mo K\a'
_diffrn_radiation_wavelength 0.71075
_diffrn_reflns_av_R_equivalents 0.0601
_diffrn_reflns_limit_h_max 12
_diffrn_reflns_limit_h_min -12
_diffrn_reflns_limit_k_max 19
_diffrn_reflns_limit_k_min -19
_diffrn_reflns_limit_l_max 23
_diffrn_reflns_limit_l_min -23
_diffrn_reflns_number 25072
_diffrn_reflns_theta_full 27.48
_diffrn_reflns_theta_max 27.49
_diffrn_standards_number 0
_exptl_absorpt_coefficient_mu 0.242
_exptl_absorpt_correction_T_max 0.953
_exptl_absorpt_correction_T_min 0.574
_exptl_absorpt_correction_type multi-scan
_exptl_absorpt_process_details 'REQAB (Rigaku, 1998)'
_exptl_crystal_colour colorless
_exptl_crystal_density_diffrn 1.040
_exptl_crystal_density_method 'not measured'
_exptl_crystal_description block
_exptl_crystal_F_000 864.00
_exptl_crystal_size_max 0.200
_exptl_crystal_size_mid 0.200
_exptl_crystal_size_min 0.200
_refine_diff_density_max 0.560
_refine_diff_density_min -0.620
_refine_ls_extinction_method none
_refine_ls_goodness_of_fit_ref 1.109
_refine_ls_hydrogen_treatment constr
_refine_ls_number_parameters 424
_refine_ls_number_reflns 11253
_refine_ls_number_restraints 0
_refine_ls_R_factor_gt 0.0686
_refine_ls_shift/su_max 0.000
_refine_ls_structure_factor_coef Fsqd
_refine_ls_weighting_details 'w = 1/[\s^2^(Fo^2^)+(0.0409P)^2^+2.5468P] where P=(Fo^2^+2Fc^2^)/3'
_refine_ls_weighting_scheme calc
_refine_ls_wR_factor_ref 0.1596
_reflns_number_gt 8786
_reflns_number_total 11253
_reflns_threshold_expression F^2^>2.0\s(F^2^)
_cod_data_source_file ja413008a_si_002.cif
_cod_data_source_block 228
_cod_database_code 4120469

loop_
_symmetry_equiv_pos_site_id
_symmetry_equiv_pos_as_xyz
1 +X,+Y,+Z
2 -X,-Y,-Z

loop_
_atom_site_label
_atom_site_type_symbol
_atom_site_fract_x
_atom_site_fract_y
_atom_site_fract_z
_atom_site_U_iso_or_equiv
_atom_site_adp_type
_atom_site_occupancy
_atom_site_symmetry_multiplicity
_atom_site_calc_flag
_atom_site_refinement_flags
Si1 Si 0.31079(7) 0.99898(5) 0.19965(4) 0.02390(17) Uani 1.0 2 d .
Si2 Si 0.13548(7) 0.60912(5) 0.32925(4) 0.02288(16) Uani 1.0 2 d .
Si3 Si 0.03654(8) 0.71485(6) 0.43037(5) 0.03001(19) Uani 1.0 2 d .
Si4 Si 0.12571(9) 1.04597(6) 0.26892(6) 0.0380(2) Uani 1.0 2 d .
Si5 Si 0.48907(8) 1.13987(6) 0.23729(5) 0.03143(19) Uani 1.0 2 d .
Si6 Si 0.23836(8) 0.93157(6) 0.05907(5) 0.03031(19) Uani 1.0 2 d .
Si7 Si 0.32684(9) 0.56035(6) 0.38233(5) 0.03252(19) Uani 1.0 2 d .
Si8 Si -0.04133(9) 0.46727(6) 0.25832(5) 0.0336(2) Uani 1.0 2 d .
O1 O 0.38316(18) 0.91616(13) 0.21824(11) 0.0253(4) Uani 1.0 2 d .
O2 O 0.17373(18) 0.67676(13) 0.27758(10) 0.0244(4) Uani 1.0 2 d .
O3 O 0.4885(2) 0.56780(16) 0.17072(13) 0.0434(6) Uani 1.0 2 d .
C1 C 0.3424(3) 0.4552(2) 0.04666(16) 0.0275(6) Uani 1.0 2 d .
C2 C 0.2830(3) 0.67183(18) 0.23006(15) 0.0219(6) Uani 1.0 2 d .
C3 C 0.1175(3) 0.65168(19) 0.07956(16) 0.0276(6) Uani 1.0 2 d .
C4 C 0.1563(3) 0.74618(18) 0.15238(16) 0.0252(6) Uani 1.0 2 d .
C5 C 0.1112(3) 0.56692(18) 0.10416(16) 0.0250(6) Uani 1.0 2 d .
C6 C 0.3476(3) 0.86118(18) 0.26479(15) 0.0219(6) Uani 1.0 2 d .
C7 C 0.2965(3) 0.75626(17) 0.20324(15) 0.0207(5) Uani 1.0 2 d .
C8 C 0.3706(3) 0.5552(2) 0.11244(16) 0.0285(6) Uani 1.0 2 d .
C9 C 0.2469(3) 0.57425(18) 0.15719(15) 0.0223(6) Uani 1.0 2 d .
C10 C 0.2909(4) 0.4397(3) -0.03089(17) 0.0348(7) Uani 1.0 2 d .
C11 C 0.3436(4) 0.8377(3) 0.0176(2) 0.0431(8) Uani 1.0 2 d .
C12 C 0.4764(3) 0.88400(19) 0.32984(16) 0.0294(6) Uani 1.0 2 d .
C13 C 0.2759(4) 1.0212(3) 0.0136(2) 0.0485(9) Uani 1.0 2 d .
C14 C 0.4302(4) 0.8540(3) 0.39587(17) 0.0422(8) Uani 1.0 2 d .
C15 C 0.0005(4) 0.3733(3) 0.1679(2) 0.0507(9) Uani 1.0 2 d .
C16 C 0.3405(4) 0.2859(3) 0.0026(3) 0.0508(9) Uani 1.0 2 d .
C17 C 0.5950(3) 0.8371(3) 0.2954(2) 0.0393(8) Uani 1.0 2 d .
C18 C 0.3665(4) 0.3776(3) 0.06272(19) 0.0427(8) Uani 1.0 2 d .
C19 C 0.5314(4) 0.9930(2) 0.36932(19) 0.0438(8) Uani 1.0 2 d .
C20 C 0.2890(4) 0.2708(3) -0.0742(2) 0.0454(9) Uani 1.0 2 d .
C21 C 0.2630(4) 0.3473(3) -0.09092(19) 0.0420(8) Uani 1.0 2 d .
C22 C -0.0810(4) 0.4045(3) 0.3267(3) 0.0531(10) Uani 1.0 2 d .
C23 C -0.0390(4) 0.9514(3) 0.2363(3) 0.0528(10) Uani 1.0 2 d .
C24 C 0.0467(4) 0.8767(3) 0.0253(2) 0.0473(9) Uani 1.0 2 d .
C25 C 0.4970(4) 0.6500(3) 0.4234(3) 0.0564(11) Uani 1.0 2 d .
C26 C 0.5093(4) 1.2212(3) 0.3450(2) 0.0481(9) Uani 1.0 2 d .
C27 C 0.4553(4) 1.2171(3) 0.1815(2) 0.0492(9) Uani 1.0 2 d .
C28 C -0.2062(4) 0.5006(3) 0.2258(3) 0.0554(10) Uani 1.0 2 d .
C29 C -0.0983(4) 0.6509(3) 0.4678(3) 0.0574(11) Uani 1.0 2 d .
C30 C 0.6597(4) 1.1035(3) 0.2166(3) 0.0597(11) Uani 1.0 2 d .
C31 C 0.1735(5) 1.0860(3) 0.3793(3) 0.0651(12) Uani 1.0 2 d .
C32 C 0.3658(6) 0.4489(3) 0.3083(3) 0.0768(15) Uani 1.0 2 d .
C33 C 0.0852(4) 1.1507(3) 0.2472(4) 0.0710(14) Uani 1.0 2 d .
C34 C -0.0446(6) 0.7899(4) 0.3867(3) 0.0785(15) Uani 1.0 2 d .
C35 C 0.1712(4) 0.7950(3) 0.5192(2) 0.0596(11) Uani 1.0 2 d .
C36 C 0.2697(4) 0.5340(3) 0.4672(3) 0.0592(11) Uani 1.0 2 d .
H3 H 0.5028 0.6221 0.2057 0.0521 Uiso 1.0 2 calc R
H2 H 0.3719 0.6766 0.2619 0.0263 Uiso 1.0 2 calc R
H3A H 0.1865 0.6497 0.0450 0.0331 Uiso 1.0 2 calc R
H3B H 0.0271 0.6471 0.0504 0.0331 Uiso 1.0 2 calc R
H4A H 0.0828 0.7501 0.1844 0.0302 Uiso 1.0 2 calc R
H4B H 0.1626 0.7991 0.1356 0.0302 Uiso 1.0 2 calc R
H5A H 0.0941 0.5078 0.0570 0.0300 Uiso 1.0 2 calc R
H5B H 0.0334 0.5641 0.1324 0.0300 Uiso 1.0 2 calc R
H6 H 0.2691 0.8824 0.2908 0.0262 Uiso 1.0 2 calc R
H7 H 0.3647 0.7454 0.1670 0.0249 Uiso 1.0 2 calc R
H8 H 0.3909 0.6030 0.0896 0.0342 Uiso 1.0 2 calc R
H9 H 0.2277 0.5241 0.1776 0.0267 Uiso 1.0 2 calc R
H10 H 0.2747 0.4912 -0.0429 0.0418 Uiso 1.0 2 calc R
H11A H 0.4415 0.8671 0.0313 0.0517 Uiso 1.0 2 calc R
H11B H 0.3175 0.8078 -0.0391 0.0517 Uiso 1.0 2 calc R
H11C H 0.3258 0.7900 0.0393 0.0517 Uiso 1.0 2 calc R
H13A H 0.3750 1.0456 0.0230 0.0582 Uiso 1.0 2 calc R
H13B H 0.2297 1.0733 0.0371 0.0582 Uiso 1.0 2 calc R
H13C H 0.2421 0.9907 -0.0424 0.0582 Uiso 1.0 2 calc R
H14A H 0.3905 0.7864 0.3739 0.0507 Uiso 1.0 2 calc R
H14B H 0.3614 0.8891 0.4190 0.0507 Uiso 1.0 2 calc R
H14C H 0.5098 0.8680 0.4360 0.0507 Uiso 1.0 2 calc R
H15A H 0.0068 0.3974 0.1271 0.0608 Uiso 1.0 2 calc R
H15B H -0.0722 0.3164 0.1492 0.0608 Uiso 1.0 2 calc R
H15C H 0.0882 0.3580 0.1813 0.0608 Uiso 1.0 2 calc R
H16 H 0.3580 0.2344 0.0143 0.0609 Uiso 1.0 2 calc R
H17A H 0.6181 0.8554 0.2530 0.0471 Uiso 1.0 2 calc R
H17B H 0.5656 0.7685 0.2753 0.0471 Uiso 1.0 2 calc R
H17C H 0.6758 0.8579 0.3361 0.0471 Uiso 1.0 2 calc R
H18 H 0.4006 0.3867 0.1144 0.0512 Uiso 1.0 2 calc R
H19A H 0.4546 1.0245 0.3824 0.0526 Uiso 1.0 2 calc R
H19B H 0.5775 1.0141 0.3335 0.0526 Uiso 1.0 2 calc R
H19C H 0.5967 1.0087 0.4168 0.0526 Uiso 1.0 2 calc R
H20 H 0.2720 0.2095 -0.1144 0.0545 Uiso 1.0 2 calc R
H21 H 0.2267 0.3375 -0.1424 0.0504 Uiso 1.0 2 calc R
H22A H -0.1582 0.3508 0.3005 0.0637 Uiso 1.0 2 calc R
H22B H -0.1050 0.4487 0.3741 0.0637 Uiso 1.0 2 calc R
H22C H -0.0001 0.3822 0.3404 0.0637 Uiso 1.0 2 calc R
H23A H -0.1112 0.9778 0.2634 0.0634 Uiso 1.0 2 calc R
H23B H -0.0222 0.8982 0.2486 0.0634 Uiso 1.0 2 calc R
H23C H -0.0680 0.9298 0.1801 0.0634 Uiso 1.0 2 calc R
H24A H 0.0227 0.8263 0.0434 0.0567 Uiso 1.0 2 calc R
H24B H 0.0261 0.8506 -0.0316 0.0567 Uiso 1.0 2 calc R
H24C H -0.0067 0.9250 0.0466 0.0567 Uiso 1.0 2 calc R
H25A H 0.4807 0.7101 0.4591 0.0677 Uiso 1.0 2 calc R
H25B H 0.5374 0.6588 0.3807 0.0677 Uiso 1.0 2 calc R
H25C H 0.5601 0.6268 0.4514 0.0677 Uiso 1.0 2 calc R
H26A H 0.5891 1.2727 0.3587 0.0577 Uiso 1.0 2 calc R
H26B H 0.5224 1.1852 0.3769 0.0577 Uiso 1.0 2 calc R
H26C H 0.4266 1.2471 0.3545 0.0577 Uiso 1.0 2 calc R
H27A H 0.3633 1.2305 0.1856 0.0590 Uiso 1.0 2 calc R
H27B H 0.4617 1.1838 0.1268 0.0590 Uiso 1.0 2 calc R
H27C H 0.5236 1.2763 0.2039 0.0590 Uiso 1.0 2 calc R
H28A H -0.2806 0.4446 0.2039 0.0665 Uiso 1.0 2 calc R
H28B H -0.1909 0.5258 0.1863 0.0665 Uiso 1.0 2 calc R
H28C H -0.2313 0.5484 0.2706 0.0665 Uiso 1.0 2 calc R
H29A H -0.1716 0.6097 0.4245 0.0689 Uiso 1.0 2 calc R
H29B H -0.1368 0.6971 0.5071 0.0689 Uiso 1.0 2 calc R
H29C H -0.0559 0.6131 0.4909 0.0689 Uiso 1.0 2 calc R
H30A H 0.6514 1.0645 0.1611 0.0716 Uiso 1.0 2 calc R
H30B H 0.6831 1.0675 0.2469 0.0716 Uiso 1.0 2 calc R
H30C H 0.7319 1.1599 0.2311 0.0716 Uiso 1.0 2 calc R
H31A H 0.2571 1.1355 0.3987 0.0781 Uiso 1.0 2 calc R
H31B H 0.1895 1.0324 0.3912 0.0781 Uiso 1.0 2 calc R
H31C H 0.0984 1.1106 0.4044 0.0781 Uiso 1.0 2 calc R
H32A H 0.4284 0.4236 0.3346 0.0922 Uiso 1.0 2 calc R
H32B H 0.4088 0.4638 0.2687 0.0922 Uiso 1.0 2 calc R
H32C H 0.2803 0.4020 0.2836 0.0922 Uiso 1.0 2 calc R
H33A H 0.0784 1.1351 0.1913 0.0852 Uiso 1.0 2 calc R
H33B H 0.1587 1.2063 0.2757 0.0852 Uiso 1.0 2 calc R
H33C H -0.0020 1.1641 0.2634 0.0852 Uiso 1.0 2 calc R
H34A H -0.0835 0.8355 0.4263 0.0942 Uiso 1.0 2 calc R
H34B H -0.1176 0.7494 0.3431 0.0942 Uiso 1.0 2 calc R
H34C H 0.0254 0.8235 0.3683 0.0942 Uiso 1.0 2 calc R
H35A H 0.1280 0.8395 0.5570 0.0716 Uiso 1.0 2 calc R
H35B H 0.2438 0.8298 0.5032 0.0716 Uiso 1.0 2 calc R
H35C H 0.2110 0.7568 0.5429 0.0716 Uiso 1.0 2 calc R
H36A H 0.3412 0.5109 0.4896 0.0711 Uiso 1.0 2 calc R
H36B H 0.1845 0.4860 0.4486 0.0711 Uiso 1.0 2 calc R
H36C H 0.2540 0.5917 0.5070 0.0711 Uiso 1.0 2 calc R

loop_
_atom_site_aniso_label
_atom_site_aniso_U_11
_atom_site_aniso_U_22
_atom_site_aniso_U_33
_atom_site_aniso_U_12
_atom_site_aniso_U_13
_atom_site_aniso_U_23
Si1 0.0217(4) 0.0194(4) 0.0295(4) 0.0037(3) 0.0031(3) 0.0090(3)
Si2 0.0228(4) 0.0204(4) 0.0251(4) 0.0029(3) 0.0041(3) 0.0092(3)
Si3 0.0293(4) 0.0297(5) 0.0327(5) 0.0078(4) 0.0112(4) 0.0123(4)
Si4 0.0304(5) 0.0292(5) 0.0527(6) 0.0104(4) 0.0150(4) 0.0111(4)
Si5 0.0303(4) 0.0216(4) 0.0401(5) 0.0006(4) 0.0029(4) 0.0124(4)
Si6 0.0299(4) 0.0307(5) 0.0293(4) 0.0047(4) 0.0009(4) 0.0124(4)
Si7 0.0339(5) 0.0326(5) 0.0365(5) 0.0118(4) 0.0044(4) 0.0183(4)
Si8 0.0340(5) 0.0251(4) 0.0373(5) -0.0040(4) 0.0004(4) 0.0128(4)
O1 0.0250(10) 0.0200(9) 0.0328(11) 0.0041(8) 0.0061(8) 0.0126(8)
O2 0.0269(10) 0.0218(9) 0.0267(10) 0.0067(8) 0.0091(8) 0.0105(8)
O3 0.0249(11) 0.0442(13) 0.0404(13) 0.0086(10) -0.0020(10) -0.0046(10)
C1 0.0217(13) 0.0250(14) 0.0311(15) 0.0043(11) 0.0084(11) 0.0055(12)
C2 0.0189(12) 0.0239(13) 0.0238(13) 0.0044(10) 0.0052(10) 0.0101(11)
C3 0.0256(14) 0.0253(14) 0.0273(14) 0.0005(11) -0.0040(11) 0.0093(12)
C4 0.0267(14) 0.0186(13) 0.0288(14) 0.0030(11) -0.0010(11) 0.0099(11)
C5 0.0220(13) 0.0209(13) 0.0275(14) 0.0006(11) 0.0009(11) 0.0068(11)
C6 0.0247(13) 0.0177(12) 0.0232(13) 0.0030(10) 0.0053(11) 0.0084(10)
C7 0.0213(12) 0.0177(12) 0.0218(13) 0.0024(10) 0.0033(10) 0.0071(10)
C8 0.0242(14) 0.0250(14) 0.0305(15) 0.0036(11) 0.0060(12) 0.0051(12)
C9 0.0212(13) 0.0184(12) 0.0259(13) 0.0024(10) 0.0034(11) 0.0081(11)
C10 0.0401(17) 0.0314(16) 0.0319(16) 0.0055(13) 0.0109(14) 0.0110(13)
C11 0.048(2) 0.0410(19) 0.0428(19) 0.0127(16) 0.0156(16) 0.0163(15)
C12 0.0336(15) 0.0219(14) 0.0266(14) -0.0005(12) -0.0036(12) 0.0073(11)
C13 0.059(3) 0.047(2) 0.043(2) 0.0065(18) 0.0019(17) 0.0259(17)
C14 0.060(3) 0.0328(17) 0.0255(15) 0.0014(16) -0.0028(15) 0.0079(13)
C15 0.067(3) 0.0258(17) 0.044(2) -0.0088(16) 0.0032(18) 0.0059(14)
C16 0.074(3) 0.0299(17) 0.054(3) 0.0235(18) 0.020(2) 0.0154(16)
C17 0.0251(15) 0.0366(17) 0.050(2) 0.0003(13) -0.0058(14) 0.0155(15)
C18 0.056(2) 0.0366(18) 0.0356(17) 0.0210(16) 0.0063(16) 0.0104(14)
C19 0.052(2) 0.0268(16) 0.0391(18) -0.0053(15) -0.0107(16) 0.0078(14)
C20 0.047(2) 0.0268(16) 0.048(2) 0.0005(15) 0.0156(16) -0.0009(14)
C21 0.0414(18) 0.0422(19) 0.0304(17) 0.0008(15) 0.0083(14) 0.0039(14)
C22 0.064(3) 0.0388(19) 0.053(3) -0.0080(18) 0.0093(19) 0.0226(17)
C23 0.0351(18) 0.046(2) 0.078(3) 0.0095(16) 0.0213(18) 0.022(2)
C24 0.0371(18) 0.053(3) 0.045(2) 0.0032(16) -0.0086(15) 0.0181(17)
C25 0.0319(18) 0.068(3) 0.085(3) 0.0091(18) -0.0013(18) 0.050(3)
C26 0.059(3) 0.0275(16) 0.044(2) -0.0010(16) -0.0040(17) 0.0061(14)
C27 0.068(3) 0.0290(17) 0.052(2) 0.0020(17) 0.0076(18) 0.0209(16)
C28 0.0338(18) 0.062(3) 0.067(3) -0.0005(17) -0.0050(18) 0.029(2)
C29 0.055(3) 0.050(3) 0.060(3) -0.0002(18) 0.033(2) 0.0123(19)
C30 0.0363(19) 0.056(3) 0.089(3) 0.0053(18) 0.017(2) 0.030(3)
C31 0.062(3) 0.066(3) 0.053(3) 0.014(3) 0.029(2) 0.003(2)
C32 0.106(4) 0.060(3) 0.066(3) 0.058(3) 0.001(3) 0.014(3)
C33 0.049(3) 0.044(3) 0.135(5) 0.0235(19) 0.028(3) 0.044(3)
C34 0.114(4) 0.084(4) 0.072(3) 0.072(4) 0.041(3) 0.043(3)
C35 0.050(3) 0.058(3) 0.045(2) 0.0000(19) 0.0138(18) -0.0047(18)
C36 0.055(3) 0.075(3) 0.062(3) 0.006(2) 0.002(2) 0.048(3)

loop_
_atom_type_symbol
_atom_type_description
_atom_type_scat_dispersion_real
_atom_type_scat_dispersion_imag
_atom_type_scat_source
C C 0.0033 0.0016
;
International Tables for Crystallography
(1992, Vol. C, Tables 4.2.6.8 and 6.1.1.4)
;
H H 0.0000 0.0000
;
International Tables for Crystallography
(1992, Vol. C, Table 6.1.1.4)
;
O O 0.0106 0.0060
;
International Tables for Crystallography
(1992, Vol. C, Tables 4.2.6.8 and 6.1.1.4)
;
Si Si 0.0817 0.0704
;
International Tables for Crystallography
(1992, Vol. C, Tables 4.2.6.8 and 6.1.1.4)
;

loop_
_geom_angle_atom_site_label_1
_geom_angle_atom_site_label_2
_geom_angle_atom_site_label_3
_geom_angle
_geom_angle_publ_flag
Si4 Si1 Si5 106.83(4) yes
Si4 Si1 Si6 112.37(5) yes
Si4 Si1 O1 115.58(9) yes
Si5 Si1 Si6 109.42(5) yes
Si5 Si1 O1 107.78(7) yes
Si6 Si1 O1 104.70(7) yes
Si3 Si2 Si7 111.94(5) yes
Si3 Si2 Si8 107.14(4) yes
Si3 Si2 O2 100.14(8) yes
Si7 Si2 Si8 106.71(5) yes
Si7 Si2 O2 116.47(8) yes
Si8 Si2 O2 114.09(7) yes
Si2 Si3 C29 113.12(13) yes
Si2 Si3 C34 106.60(16) yes
Si2 Si3 C35 112.23(13) yes
C29 Si3 C34 109.7(3) yes
C29 Si3 C35 105.97(19) yes
C34 Si3 C35 109.2(2) yes
Si1 Si4 C23 114.54(13) yes
Si1 Si4 C31 113.42(15) yes
Si1 Si4 C33 105.29(17) yes
C23 Si4 C31 106.8(2) yes
C23 Si4 C33 107.77(19) yes
C31 Si4 C33 108.8(3) yes
Si1 Si5 C26 112.67(13) yes
Si1 Si5 C27 113.41(11) yes
Si1 Si5 C30 108.95(13) yes
C26 Si5 C27 105.19(17) yes
C26 Si5 C30 109.05(18) yes
C27 Si5 C30 107.3(3) yes
Si1 Si6 C11 106.23(12) yes
Si1 Si6 C13 113.14(10) yes
Si1 Si6 C24 114.41(13) yes
C11 Si6 C13 107.39(18) yes
C11 Si6 C24 109.81(15) yes
C13 Si6 C24 105.68(19) yes
Si2 Si7 C25 117.30(16) yes
Si2 Si7 C32 111.90(16) yes
Si2 Si7 C36 105.62(15) yes
C25 Si7 C32 106.6(2) yes
C25 Si7 C36 106.3(2) yes
C32 Si7 C36 108.7(3) yes
Si2 Si8 C15 117.30(12) yes
Si2 Si8 C22 108.74(11) yes
Si2 Si8 C28 109.78(13) yes
C15 Si8 C22 105.26(17) yes
C15 Si8 C28 107.02(17) yes
C22 Si8 C28 108.4(2) yes
Si1 O1 C6 132.05(17) yes
Si2 O2 C2 126.40(19) yes
C8 C1 C10 120.8(3) yes
C8 C1 C18 120.7(3) yes
C10 C1 C18 118.5(3) yes
O2 C2 C7 109.4(3) yes
O2 C2 C9 109.17(19) yes
C7 C2 C9 110.6(3) yes
C4 C3 C5 110.3(3) yes
C3 C4 C7 112.2(3) yes
C3 C5 C9 112.5(2) yes
O1 C6 C7 104.7(2) yes
O1 C6 C12 107.8(2) yes
C7 C6 C12 118.4(3) yes
C2 C7 C4 108.1(2) yes
C2 C7 C6 120.5(3) yes
C4 C7 C6 110.0(3) yes
O3 C8 C1 110.5(3) yes
O3 C8 C9 106.2(3) yes
C1 C8 C9 112.7(2) yes
C2 C9 C5 110.3(3) yes
C2 C9 C8 112.20(19) yes
C5 C9 C8 113.6(3) yes
C1 C10 C21 120.5(4) yes
C6 C12 C14 109.5(3) yes
C6 C12 C17 111.8(3) yes
C6 C12 C19 109.1(3) yes
C14 C12 C17 112.1(3) yes
C14 C12 C19 105.8(3) yes
C17 C12 C19 108.3(3) yes
C18 C16 C20 120.5(4) yes
C1 C18 C16 120.8(4) yes
C16 C20 C21 119.3(3) yes
C10 C21 C20 120.4(4) yes
C8 O3 H3 109.472 no
O2 C2 H2 109.213 no
C7 C2 H2 109.206 no
C9 C2 H2 109.211 no
C4 C3 H3A 109.584 no
C4 C3 H3B 109.584 no
C5 C3 H3A 109.587 no
C5 C3 H3B 109.596 no
H3A C3 H3B 108.118 no
C3 C4 H4A 109.161 no
C3 C4 H4B 109.169 no
C7 C4 H4A 109.167 no
C7 C4 H4B 109.163 no
H4A C4 H4B 107.870 no
C3 C5 H5A 109.107 no
C3 C5 H5B 109.108 no
C9 C5 H5A 109.112 no
C9 C5 H5B 109.103 no
H5A C5 H5B 107.842 no
O1 C6 H6 108.543 no
C7 C6 H6 108.539 no
C12 C6 H6 108.538 no
C2 C7 H7 105.748 no
C4 C7 H7 105.749 no
C6 C7 H7 105.757 no
O3 C8 H8 109.097 no
C1 C8 H8 109.095 no
C9 C8 H8 109.095 no
C2 C9 H9 106.771 no
C5 C9 H9 106.768 no
C8 C9 H9 106.768 no
C1 C10 H10 119.747 no
C21 C10 H10 119.748 no
Si6 C11 H11A 109.475 no
Si6 C11 H11B 109.476 no
Si6 C11 H11C 109.466 no
H11A C11 H11B 109.468 no
H11A C11 H11C 109.467 no
H11B C11 H11C 109.475 no
Si6 C13 H13A 109.473 no
Si6 C13 H13B 109.472 no
Si6 C13 H13C 109.469 no
H13A C13 H13B 109.469 no
H13A C13 H13C 109.469 no
H13B C13 H13C 109.475 no
C12 C14 H14A 109.468 no
C12 C14 H14B 109.470 no
C12 C14 H14C 109.470 no
H14A C14 H14B 109.469 no
H14A C14 H14C 109.475 no
H14B C14 H14C 109.475 no
Si8 C15 H15A 109.464 no
Si8 C15 H15B 109.477 no
Si8 C15 H15C 109.476 no
H15A C15 H15B 109.466 no
H15A C15 H15C 109.468 no
H15B C15 H15C 109.476 no
C18 C16 H16 119.767 no
C20 C16 H16 119.757 no
C12 C17 H17A 109.461 no
C12 C17 H17B 109.475 no
C12 C17 H17C 109.477 no
H17A C17 H17B 109.467 no
H17A C17 H17C 109.468 no
H17B C17 H17C 109.479 no
C1 C18 H18 119.594 no
C16 C18 H18 119.593 no
C12 C19 H19A 109.470 no
C12 C19 H19B 109.475 no
C12 C19 H19C 109.476 no
H19A C19 H19B 109.470 no
H19A C19 H19C 109.470 no
H19B C19 H19C 109.466 no
C16 C20 H20 120.349 no
C21 C20 H20 120.330 no
C10 C21 H21 119.818 no
C20 C21 H21 119.812 no
Si8 C22 H22A 109.478 no
Si8 C22 H22B 109.480 no
Si8 C22 H22C 109.476 no
H22A C22 H22B 109.469 no
H22A C22 H22C 109.465 no
H22B C22 H22C 109.459 no
Si4 C23 H23A 109.471 no
Si4 C23 H23B 109.471 no
Si4 C23 H23C 109.475 no
H23A C23 H23B 109.475 no
H23A C23 H23C 109.466 no
H23B C23 H23C 109.468 no
Si6 C24 H24A 109.472 no
Si6 C24 H24B 109.466 no
Si6 C24 H24C 109.474 no
H24A C24 H24B 109.475 no
H24A C24 H24C 109.478 no
H24B C24 H24C 109.463 no
Si7 C25 H25A 109.472 no
Si7 C25 H25B 109.474 no
Si7 C25 H25C 109.467 no
H25A C25 H25B 109.472 no
H25A C25 H25C 109.469 no
H25B C25 H25C 109.474 no
Si5 C26 H26A 109.471 no
Si5 C26 H26B 109.475 no
Si5 C26 H26C 109.472 no
H26A C26 H26B 109.474 no
H26A C26 H26C 109.472 no
H26B C26 H26C 109.462 no
Si5 C27 H27A 109.479 no
Si5 C27 H27B 109.480 no
Si5 C27 H27C 109.479 no
H27A C27 H27B 109.460 no
H27A C27 H27C 109.467 no
H27B C27 H27C 109.463 no
Si8 C28 H28A 109.466 no
Si8 C28 H28B 109.464 no
Si8 C28 H28C 109.469 no
H28A C28 H28B 109.476 no
H28A C28 H28C 109.475 no
H28B C28 H28C 109.477 no
Si3 C29 H29A 109.469 no
Si3 C29 H29B 109.472 no
Si3 C29 H29C 109.472 no
H29A C29 H29B 109.469 no
H29A C29 H29C 109.470 no
H29B C29 H29C 109.476 no
Si5 C30 H30A 109.466 no
Si5 C30 H30B 109.475 no
Si5 C30 H30C 109.467 no
H30A C30 H30B 109.472 no
H30A C30 H30C 109.468 no
H30B C30 H30C 109.480 no
Si4 C31 H31A 109.484 no
Si4 C31 H31B 109.472 no
Si4 C31 H31C 109.474 no
H31A C31 H31B 109.457 no
H31A C31 H31C 109.472 no
H31B C31 H31C 109.469 no
Si7 C32 H32A 109.470 no
Si7 C32 H32B 109.474 no
Si7 C32 H32C 109.470 no
H32A C32 H32B 109.475 no
H32A C32 H32C 109.466 no
H32B C32 H32C 109.471 no
Si4 C33 H33A 109.474 no
Si4 C33 H33B 109.471 no
Si4 C33 H33C 109.466 no
H33A C33 H33B 109.475 no
H33A C33 H33C 109.472 no
H33B C33 H33C 109.470 no
Si3 C34 H34A 109.472 no
Si3 C34 H34B 109.480 no
Si3 C34 H34C 109.474 no
H34A C34 H34B 109.471 no
H34A C34 H34C 109.467 no
H34B C34 H34C 109.463 no
Si3 C35 H35A 109.473 no
Si3 C35 H35B 109.474 no
Si3 C35 H35C 109.471 no
H35A C35 H35B 109.473 no
H35A C35 H35C 109.476 no
H35B C35 H35C 109.462 no
Si7 C36 H36A 109.469 no
Si7 C36 H36B 109.468 no
Si7 C36 H36C 109.464 no
H36A C36 H36B 109.483 no
H36A C36 H36C 109.472 no
H36B C36 H36C 109.471 no

loop_
_geom_bond_atom_site_label_1
_geom_bond_atom_site_label_2
_geom_bond_distance
_geom_bond_publ_flag
Si1 Si4 2.3689(13) yes
Si1 Si5 2.3832(11) yes
Si1 Si6 2.3896(12) yes
Si1 O1 1.674(3) yes
Si2 Si3 2.3708(11) yes
Si2 Si7 2.3835(13) yes
Si2 Si8 2.3889(10) yes
Si2 O2 1.681(3) yes
Si3 C29 1.863(5) yes
Si3 C34 1.864(7) yes
Si3 C35 1.872(4) yes
Si4 C23 1.872(4) yes
Si4 C31 1.881(5) yes
Si4 C33 1.888(6) yes
Si5 C26 1.880(4) yes
Si5 C27 1.886(5) yes
Si5 C30 1.874(4) yes
Si6 C11 1.875(4) yes
Si6 C13 1.874(5) yes
Si6 C24 1.876(3) yes
Si7 C25 1.873(4) yes
Si7 C32 1.867(5) yes
Si7 C36 1.875(5) yes
Si8 C15 1.881(4) yes
Si8 C22 1.891(5) yes
Si8 C28 1.882(5) yes
O1 C6 1.445(4) yes
O2 C2 1.443(4) yes
O3 C8 1.437(4) yes
C1 C8 1.519(4) yes
C1 C10 1.389(5) yes
C1 C18 1.381(6) yes
C2 C7 1.546(5) yes
C2 C9 1.551(3) yes
C3 C4 1.523(4) yes
C3 C5 1.527(5) yes
C4 C7 1.541(4) yes
C5 C9 1.537(4) yes
C6 C7 1.549(3) yes
C6 C12 1.554(4) yes
C8 C9 1.537(4) yes
C10 C21 1.398(4) yes
C12 C14 1.540(5) yes
C12 C17 1.528(5) yes
C12 C19 1.533(4) yes
C16 C18 1.392(4) yes
C16 C20 1.379(6) yes
C20 C21 1.375(6) yes
O3 H3 0.820 no
C2 H2 0.980 no
C3 H3A 0.970 no
C3 H3B 0.970 no
C4 H4A 0.970 no
C4 H4B 0.970 no
C5 H5A 0.970 no
C5 H5B 0.970 no
C6 H6 0.980 no
C7 H7 0.980 no
C8 H8 0.980 no
C9 H9 0.980 no
C10 H10 0.930 no
C11 H11A 0.960 no
C11 H11B 0.960 no
C11 H11C 0.960 no
C13 H13A 0.960 no
C13 H13B 0.960 no
C13 H13C 0.960 no
C14 H14A 0.960 no
C14 H14B 0.960 no
C14 H14C 0.960 no
C15 H15A 0.960 no
C15 H15B 0.960 no
C15 H15C 0.960 no
C16 H16 0.930 no
C17 H17A 0.960 no
C17 H17B 0.960 no
C17 H17C 0.960 no
C18 H18 0.930 no
C19 H19A 0.960 no
C19 H19B 0.960 no
C19 H19C 0.960 no
C20 H20 0.930 no
C21 H21 0.930 no
C22 H22A 0.960 no
C22 H22B 0.960 no
C22 H22C 0.960 no
C23 H23A 0.960 no
C23 H23B 0.960 no
C23 H23C 0.960 no
C24 H24A 0.960 no
C24 H24B 0.960 no
C24 H24C 0.960 no
C25 H25A 0.960 no
C25 H25B 0.960 no
C25 H25C 0.960 no
C26 H26A 0.960 no
C26 H26B 0.960 no
C26 H26C 0.960 no
C27 H27A 0.960 no
C27 H27B 0.960 no
C27 H27C 0.960 no
C28 H28A 0.960 no
C28 H28B 0.960 no
C28 H28C 0.960 no
C29 H29A 0.960 no
C29 H29B 0.960 no
C29 H29C 0.960 no
C30 H30A 0.960 no
C30 H30B 0.960 no
C30 H30C 0.960 no
C31 H31A 0.960 no
C31 H31B 0.960 no
C31 H31C 0.960 no
C32 H32A 0.960 no
C32 H32B 0.960 no
C32 H32C 0.960 no
C33 H33A 0.960 no
C33 H33B 0.960 no
C33 H33C 0.960 no
C34 H34A 0.960 no
C34 H34B 0.960 no
C34 H34C 0.960 no
C35 H35A 0.960 no
C35 H35B 0.960 no
C35 H35C 0.960 no
C36 H36A 0.960 no
C36 H36B 0.960 no
C36 H36C 0.960 no

loop_
_geom_contact_atom_site_label_1
_geom_contact_atom_site_label_2
_geom_contact_distance
_geom_contact_publ_flag
_geom_contact_site_symmetry_2
Si2 C9 3.339(3) no .
O1 C4 2.920(3) no .
O1 C11 3.399(4) no .
O1 C17 3.056(5) no .
O1 C19 2.738(4) no .
O2 C3 3.510(4) no .
O2 C4 2.891(4) no .
O2 C5 2.952(3) no .
O2 C6 3.173(4) no .
O2 C14 3.293(4) no .
O2 C34 3.319(6) no .
O3 C2 2.814(4) no .
O3 C7 3.590(4) no .
O3 C18 2.830(4) no .
C1 C5 3.085(4) no .
C1 C20 2.798(4) no .
C2 C3 2.964(4) no .
C2 C12 3.239(4) no .
C2 C14 3.275(4) no .
C2 C17 3.439(4) no .
C3 C8 3.203(5) no .
C4 C9 2.943(5) no .
C5 C7 2.969(3) no .
C5 C10 3.375(4) no .
C7 C8 3.147(4) no .
C7 C14 3.331(4) no .
C7 C17 3.053(4) no .
C9 C10 3.418(4) no .
C9 C18 3.328(5) no .
C10 C16 2.757(6) no .
C13 C27 3.470(4) no .
C14 C25 3.506(7) no .
C18 C21 2.758(5) no .
O3 C10 3.507(5) no 2_665
O3 C21 3.312(5) no 2_665
O3 C28 3.497(5) no 1_655
C10 O3 3.507(5) no 2_665
C21 O3 3.312(5) no 2_665
C28 O3 3.497(5) no 1_455
Si1 H4B 2.9120 no .
Si1 H6 2.8962 no .
Si1 H11A 3.4985 no .
Si1 H11C 3.4875 no .
Si1 H19A 3.3844 no .
Si1 H19B 3.3375 no .
Si1 H30A 3.5543 no .
Si1 H30B 3.5638 no .
Si1 H33A 3.3537 no .
Si1 H33B 3.5840 no .
Si2 H2 2.9635 no .
Si2 H5B 3.4482 no .
Si2 H9 2.9102 no .
Si2 H14A 3.1851 no .
Si2 H22B 3.5258 no .
Si2 H28C 3.5256 no .
Si2 H32C 3.5307 no .
Si2 H34B 3.4979 no .
Si2 H34C 3.4639 no .
Si2 H35B 3.5997 no .
Si2 H36B 3.4478 no .
Si2 H36C 3.4977 no .
Si3 H28C 3.5889 no .
Si3 H36C 3.5814 no .
Si4 H6 3.1951 no .
Si5 H19B 3.2328 no .
Si6 H4B 2.9302 no .
Si7 H2 3.3576 no .
Si7 H14A 3.4965 no .
Si8 H5B 3.2800 no .
Si8 H9 3.3121 no .
Si8 H29A 3.5224 no .
Si8 H32C 3.4967 no .
O1 H4A 3.4182 no .
O1 H4B 2.5158 no .
O1 H7 2.3986 no .
O1 H11A 3.3721 no .
O1 H11C 3.0780 no .
O1 H17A 2.7250 no .
O1 H17B 3.4871 no .
O1 H19A 2.8077 no .
O1 H19B 2.5181 no .
O1 H30B 3.3139 no .
O2 H4A 2.5507 no .
O2 H5B 2.6701 no .
O2 H6 3.0605 no .
O2 H7 3.2475 no .
O2 H9 2.5499 no .
O2 H14A 2.5338 no .
O2 H14B 3.4104 no .
O2 H34B 3.3922 no .
O2 H34C 2.9408 no .
O3 H2 2.4033 no .
O3 H7 3.1751 no .
O3 H9 2.5690 no .
O3 H17B 2.8826 no .
O3 H18 2.5430 no .
O3 H25B 3.5465 no .
O3 H32B 2.9157 no .
C1 H3 3.1391 no .
C1 H3A 3.5703 no .
C1 H5A 2.6836 no .
C1 H9 2.6836 no .
C1 H16 3.2450 no .
C1 H21 3.2552 no .
C2 H3 2.4229 no .
C2 H3A 3.3311 no .
C2 H4A 2.6818 no .
C2 H4B 3.3412 no .
C2 H5A 3.3674 no .
C2 H5B 2.7614 no .
C2 H6 3.0280 no .
C2 H8 2.7885 no .
C2 H14A 2.5737 no .
C2 H17B 2.8149 no .
C3 H7 2.6397 no .
C3 H8 2.9010 no .
C3 H9 3.3548 no .
C3 H10 3.3508 no .
C3 H11C 3.0627 no .
C3 H24A 3.2421 no .
C4 H2 3.3495 no .
C4 H5A 3.3352 no .
C4 H5B 2.7382 no .
C4 H6 2.6154 no .
C4 H8 3.4119 no .
C4 H11C 2.9943 no .
C4 H23B 3.2273 no .
C4 H24A 3.0239 no .
C5 H2 3.3749 no .
C5 H4A 2.7146 no .
C5 H4B 3.3377 no .
C5 H7 3.1581 no .
C5 H8 2.7718 no .
C5 H10 3.2165 no .
C5 H15A 2.8458 no .
C5 H28B 3.5335 no .
C6 H2 2.8636 no .
C6 H4A 2.7983 no .
C6 H4B 2.6102 no .
C6 H14A 2.6998 no .
C6 H14B 2.7022 no .
C6 H14C 3.3576 no .
C6 H17A 2.6947 no .
C6 H17B 2.7774 no .
C6 H17C 3.3743 no .
C6 H19A 2.5983 no .
C6 H19B 2.7874 no .
C6 H19C 3.3392 no .
C6 H31B 3.4799 no .
C7 H3 3.1127 no .
C7 H3A 2.7608 no .
C7 H3B 3.3740 no .
C7 H5B 3.3397 no .
C7 H8 2.8513 no .
C7 H9 3.3646 no .
C7 H11C 3.2912 no .
C7 H14A 3.0341 no .
C7 H17A 3.1625 no .
C7 H17B 2.7842 no .
C8 H2 2.6836 no .
C8 H3A 2.9434 no .
C8 H5A 2.6870 no .
C8 H5B 3.3812 no .
C8 H7 2.7209 no .
C8 H10 2.6749 no .
C8 H17B 3.5991 no .
C8 H18 2.6635 no .
C9 H3 2.4778 no .
C9 H3A 2.7883 no .
C9 H3B 3.3745 no .
C9 H4A 3.2586 no .
C9 H7 2.6347 no .
C9 H10 3.4812 no .
C9 H15A 3.1390 no .
C9 H18 3.3262 no .
C9 H32B 3.5334 no .
C10 H3A 3.3639 no .
C10 H5A 2.7204 no .
C10 H8 2.6107 no .
C10 H18 3.2228 no .
C10 H20 3.2471 no .
C11 H3A 3.2924 no .
C11 H4B 3.1054 no .
C11 H7 3.5487 no .
C11 H13A 3.1226 no .
C11 H13C 3.1983 no .
C11 H24A 3.2169 no .
C11 H24B 3.2170 no .
C12 H2 2.9157 no .
C12 H7 2.9319 no .
C13 H11A 3.1657 no .
C13 H11B 3.1544 no .
C13 H24B 3.0864 no .
C13 H24C 3.1571 no .
C13 H27A 3.4762 no .
C13 H27B 2.8001 no .
C14 H2 2.8358 no .
C14 H6 2.5917 no .
C14 H17A 3.3651 no .
C14 H17B 2.7131 no .
C14 H17C 2.7469 no .
C14 H19A 2.6994 no .
C14 H19B 3.2890 no .
C14 H19C 2.5378 no .
C14 H25A 2.9445 no .
C14 H25B 3.2524 no .
C14 H35B 2.9075 no .
C15 H5A 3.5042 no .
C15 H5B 3.2137 no .
C15 H9 2.8932 no .
C15 H22A 3.1216 no .
C15 H22C 3.1374 no .
C15 H28A 3.1603 no .
C15 H28B 3.1653 no .
C15 H32C 3.1740 no .
C16 H21 3.2169 no .
C17 H3 3.0211 no .
C17 H2 2.8569 no .
C17 H6 3.3755 no .
C17 H7 2.8586 no .
C17 H14A 2.7673 no .
C17 H14B 3.3619 no .
C17 H14C 2.6987 no .
C17 H19A 3.3082 no .
C17 H19B 2.5783 no .
C17 H19C 2.7391 no .
C18 H5A 3.5933 no .
C18 H8 3.2737 no .
C18 H9 3.0543 no .
C18 H10 3.2222 no .
C18 H20 3.2455 no .
C18 H32B 3.4824 no .
C19 H6 2.7709 no .
C19 H14A 3.2942 no .
C19 H14B 2.5968 no .
C19 H14C 2.6379 no .
C19 H17A 2.7000 no .
C19 H17B 3.3141 no .
C19 H17C 2.6103 no .
C19 H26B 2.9175 no .
C19 H30B 3.2718 no .
C19 H31B 3.5330 no .
C20 H10 3.2402 no .
C20 H18 3.2390 no .
C21 H16 3.2160 no .
C22 H15B 3.0563 no .
C22 H15C 3.2039 no .
C22 H28A 3.1512 no .
C22 H28C 3.2525 no .
C22 H29A 3.2972 no .
C22 H29C 3.4351 no .
C22 H36B 3.0244 no .
C23 H4A 3.3235 no .
C23 H4B 3.4214 no .
C23 H6 3.5328 no .
C23 H24A 3.5167 no .
C23 H24C 3.4234 no .
C23 H31B 3.1586 no .
C23 H31C 3.1448 no .
C23 H33A 3.3037 no .
C23 H33C 3.0686 no .
C24 H4B 2.9439 no .
C24 H11B 3.1813 no .
C24 H11C 3.2536 no .
C24 H13B 3.1834 no .
C24 H13C 3.0616 no .
C24 H23C 3.0433 no .
C25 H2 3.3081 no .
C25 H14A 2.8743 no .
C25 H14C 3.2498 no .
C25 H32A 3.1606 no .
C25 H32B 3.1125 no .
C25 H36A 3.1159 no .
C25 H36C 3.1561 no .
C26 H19A 3.3207 no .
C26 H19B 3.2836 no .
C26 H27A 3.2122 no .
C26 H27C 3.0393 no .
C26 H30B 3.2230 no .
C26 H30C 3.1803 no .
C26 H31A 3.0453 no .
C26 H33B 3.4928 no .
C27 H13A 3.0392 no .
C27 H13B 3.1298 no .
C27 H26A 3.1428 no .
C27 H26C 3.0993 no .
C27 H30A 3.1951 no .
C27 H30C 3.1371 no .
C27 H33B 3.5439 no .
C28 H5B 3.2844 no .
C28 H15A 3.1285 no .
C28 H15B 3.1982 no .
C28 H22A 3.1668 no .
C28 H22B 3.2397 no .
C28 H29A 3.3686 no .
C28 H34B 3.5236 no .
C29 H22B 2.9175 no .
C29 H28C 3.4016 no .
C29 H34A 3.1896 no .
C29 H34B 3.2033 no .
C29 H35A 3.1190 no .
C29 H35C 3.1180 no .
C30 H19B 3.0700 no .
C30 H26A 3.1450 no .
C30 H26B 3.2638 no .
C30 H27B 3.1160 no .
C30 H27C 3.2236 no .
C31 H6 3.2694 no .
C31 H19A 3.0515 no .
C31 H23A 3.1418 no .
C31 H23B 3.1578 no .
C31 H26B 3.5342 no .
C31 H26C 3.4143 no .
C31 H33B 3.1286 no .
C31 H33C 3.2946 no .
C32 H9 3.3092 no .
C32 H15C 3.1599 no .
C32 H18 3.4086 no .
C32 H25B 3.1063 no .
C32 H25C 3.1699 no .
C32 H36A 3.1628 no .
C32 H36B 3.2081 no .
C33 H23A 3.1587 no .
C33 H23C 3.1933 no .
C33 H26C 3.5074 no .
C33 H27A 3.2930 no .
C33 H31A 3.2304 no .
C33 H31C 3.1840 no .
C34 H23B 3.5389 no .
C34 H28C 3.5848 no .
C34 H29A 3.2022 no .
C34 H29B 3.1901 no .
C34 H35A 3.1787 no .
C34 H35B 3.2089 no .
C35 H14A 3.5755 no .
C35 H14B 3.2921 no .
C35 H25A 3.5965 no .
C35 H29B 3.1054 no .
C35 H29C 3.1279 no .
C35 H34A 3.1669 no .
C35 H34C 3.2179 no .
C35 H36C 3.2805 no .
C36 H22C 3.2703 no .
C36 H25A 3.2022 no .
C36 H25C 3.0729 no .
C36 H29C 3.5960 no .
C36 H32A 3.1189 no .
C36 H32C 3.2529 no .
C36 H35C 3.3401 no .
H3 H2 1.8329 no .
H3 H7 2.7512 no .
H3 H8 2.2045 no .
H3 H9 2.7735 no .
H3 H14A 3.5839 no .
H3 H17A 3.3282 no .
H3 H17B 2.0798 no .
H3 H17C 3.5390 no .
H3 H18 3.2981 no .
H3 H25B 3.0401 no .
H3 H32B 3.1241 no .
H2 H4A 3.5774 no .
H2 H6 3.3347 no .
H2 H7 2.3659 no .
H2 H8 2.9842 no .
H2 H9 2.3891 no .
H2 H14A 2.0880 no .
H2 H14B 3.4796 no .
H2 H14C 3.4079 no .
H2 H17A 3.4285 no .
H2 H17B 2.1156 no .
H2 H17C 3.5034 no .
H2 H25A 3.5130 no .
H2 H25B 2.7258 no .
H2 H32B 3.3907 no .
H3A H4A 2.8349 no .
H3A H4B 2.3385 no .
H3A H5A 2.3262 no .
H3A H5B 2.8361 no .
H3A H7 2.4972 no .
H3A H8 2.4054 no .
H3A H10 2.6953 no .
H3A H11B 3.4957 no .
H3A H11C 2.4101 no .
H3A H24A 3.3685 no .
H3B H4A 2.3341 no .
H3B H4B 2.3573 no .
H3B H5A 2.3767 no .
H3B H5B 2.3218 no .
H3B H7 3.5356 no .
H3B H11C 3.4490 no .
H3B H24A 2.8101 no .
H4A H5B 2.5936 no .
H4A H6 2.5442 no .
H4A H7 2.8227 no .
H4A H23B 2.5640 no .
H4A H23C 3.3502 no .
H4A H24A 3.2738 no .
H4A H34C 3.2875 no .
H4B H6 2.6818 no .
H4B H7 2.3651 no .
H4B H11C 2.4850 no .
H4B H23B 3.0248 no .
H4B H23C 3.2159 no .
H4B H24A 2.2841 no .
H4B H24C 3.4728 no .
H5A H8 2.9403 no .
H5A H9 2.3793 no .
H5A H10 2.6503 no .
H5A H15A 2.5898 no .
H5B H9 2.2706 no .
H5B H15A 2.4975 no .
H5B H28B 2.5757 no .
H6 H7 2.8168 no .
H6 H14A 2.8015 no .
H6 H14B 2.4112 no .
H6 H14C 3.4942 no .
H6 H19A 2.5159 no .
H6 H19B 3.2097 no .
H6 H19C 3.5674 no .
H6 H23B 2.9588 no .
H6 H31B 2.6415 no .
H6 H34C 3.0889 no .
H7 H8 2.1872 no .
H7 H9 3.5419 no .
H7 H11C 2.7026 no .
H7 H17A 2.7323 no .
H7 H17B 2.5499 no .
H8 H9 2.8385 no .
H8 H10 2.4348 no .
H8 H11C 3.4637 no .
H8 H17B 3.4787 no .
H8 H18 3.5350 no .
H9 H15A 2.5063 no .
H9 H15C 2.7292 no .
H9 H18 2.8856 no .
H9 H32B 2.8192 no .
H9 H32C 3.2385 no .
H10 H21 2.3215 no .
H11A H13A 2.9687 no .
H11A H13C 3.4460 no .
H11A H30A 3.2874 no .
H11B H13A 3.3244 no .
H11B H13C 3.0361 no .
H11B H24A 3.3976 no .
H11B H24B 3.0357 no .
H11C H24A 3.1114 no .
H11C H24B 3.5000 no .
H13A H27A 3.2934 no .
H13A H27B 2.2276 no .
H13A H30A 3.4354 no .
H13B H24B 3.3785 no .
H13B H24C 3.0555 no .
H13B H27A 2.8994 no .
H13B H27B 2.5989 no .
H13B H33A 3.2312 no .
H13C H24B 2.8544 no .
H13C H24C 3.3074 no .
H13C H27B 3.5960 no .
H14A H17B 2.5911 no .
H14A H17C 3.0858 no .
H14A H19A 3.5542 no .
H14A H19C 3.4469 no .
H14A H25A 2.4654 no .
H14A H25B 2.6382 no .
H14A H35B 2.8256 no .
H14B H17B 3.6000 no .
H14B H17C 3.5916 no .
H14B H19A 2.4918 no .
H14B H19B 3.5133 no .
H14B H19C 2.7312 no .
H14B H25A 3.4410 no .
H14B H31B 3.1291 no .
H14B H34C 3.2270 no .
H14B H35B 2.3801 no .
H14C H17A 3.5843 no .
H14C H17B 2.9327 no .
H14C H17C 2.5539 no .
H14C H19A 3.0254 no .
H14C H19B 3.4714 no .
H14C H19C 2.3638 no .
H14C H25A 2.5944 no .
H14C H25B 3.0472 no .
H14C H35B 3.0645 no .
H15A H28A 3.3343 no .
H15A H28B 2.9694 no .
H15B H22A 2.8780 no .
H15B H22C 3.2561 no .
H15B H28A 3.0369 no .
H15B H28B 3.4384 no .
H15C H18 3.4395 no .
H15C H22A 3.4389 no .
H15C H22C 3.0482 no .
H15C H32B 3.2539 no .
H15C H32C 2.3521 no .
H16 H18 2.3128 no .
H16 H20 2.3100 no .
H17A H19A 3.5191 no .
H17A H19B 2.4483 no .
H17A H19C 3.1054 no .
H17A H30B 3.2672 no .
H17B H19B 3.4915 no .
H17B H19C 3.5733 no .
H17B H25B 3.0232 no .
H17C H19A 3.5256 no .
H17C H19B 2.7372 no .
H17C H19C 2.5240 no .
H17C H25B 3.5633 no .
H18 H32B 2.6296 no .
H18 H32C 3.3853 no .
H19A H26B 2.4969 no .
H19A H31A 2.7380 no .
H19A H31B 2.6386 no .
H19B H26B 2.6028 no .
H19B H30B 2.3122 no .
H19C H26B 3.2312 no .
H20 H21 2.3073 no .
H22A H28A 2.9607 no .
H22A H28C 3.4492 no .
H22B H28A 3.4098 no .
H22B H28C 3.1429 no .
H22B H29A 2.5091 no .
H22B H29C 2.5645 no .
H22B H36B 2.9035 no .
H22C H32C 3.0487 no .
H22C H36B 2.4116 no .
H23A H31B 3.3730 no .
H23A H31C 2.9726 no .
H23A H33A 3.5458 no .
H23A H33C 2.8952 no .
H23B H31B 3.0039 no .
H23B H31C 3.3760 no .
H23B H34B 3.4361 no .
H23B H34C 2.8816 no .
H23C H24A 2.7459 no .
H23C H24C 2.5711 no .
H23C H33A 3.1769 no .
H23C H33C 3.2634 no .
H24C H33A 3.2377 no .
H25A H35B 3.1639 no .
H25A H35C 3.2333 no .
H25A H36A 3.4210 no .
H25A H36C 3.0625 no .
H25B H32A 3.3503 no .
H25B H32B 2.9155 no .
H25C H32A 3.0323 no .
H25C H32B 3.3722 no .
H25C H36A 2.8855 no .
H25C H36C 3.2969 no .
H26A H27A 3.4895 no .
H26A H27C 2.8933 no .
H26A H30B 3.3788 no .
H26A H30C 2.9717 no .
H26B H30B 3.1409 no .
H26B H30C 3.4863 no .
H26B H31A 2.7075 no .
H26C H27A 3.0279 no .
H26C H27C 3.1892 no .
H26C H31A 2.6074 no .
H26C H33B 2.7348 no .
H27A H33A 2.9780 no .
H27A H33B 2.7959 no .
H27B H30A 2.9878 no .
H27B H30C 3.2751 no .
H27C H30A 3.5067 no .
H27C H30C 3.0397 no .
H28B H34B 3.4686 no .
H28C H29A 2.6090 no .
H28C H34B 2.8451 no .
H29A H34A 3.4280 no .
H29A H34B 3.0633 no .
H29B H34A 3.0362 no .
H29B H34B 3.4302 no .
H29B H35A 2.9382 no .
H29B H35C 3.3236 no .
H29C H35A 3.3564 no .
H29C H35C 2.9605 no .
H29C H36B 3.2576 no .
H29C H36C 3.1049 no .
H31A H33B 3.0059 no .
H31A H33C 3.5840 no .
H31B H34C 3.2095 no .
H31C H33B 3.2854 no .
H31C H33C 3.1307 no .
H32A H36A 2.9430 no .
H32A H36B 3.3521 no .
H32C H36A 3.4769 no .
H32C H36B 3.1307 no .
H34A H35A 3.0020 no .
H34A H35B 3.4094 no .
H34C H35A 3.4388 no .
H34C H35B 3.0871 no .
H35C H36C 2.4839 no .
O3 H10 3.4473 no 2_665
O3 H21 3.1279 no 2_665
O3 H28A 3.3203 no 1_655
O3 H28B 3.3141 no 1_655
O3 H28C 3.2766 no 1_655
C3 H5A 3.0695 no 2_565
C5 H3B 3.4046 no 2_565
C5 H5A 3.1284 no 2_565
C10 H3B 3.1244 no 2_565
C10 H5B 3.5132 no 2_565
C10 H8 3.4788 no 2_665
C10 H28B 3.2016 no 2_565
C11 H13A 3.3562 no 2_675
C11 H16 3.3142 no 2_665
C11 H27B 3.3737 no 2_675
C13 H11A 3.3697 no 2_675
C13 H16 3.2442 no 1_565
C13 H24C 3.1135 no 2_575
C13 H30A 3.1926 no 2_675
C14 H19C 3.3677 no 2_676
C15 H24B 3.3622 no 2_565
C16 H11A 3.3467 no 2_665
C16 H13B 3.5847 no 1_545
C16 H24A 3.5753 no 2_565
C16 H27B 3.4503 no 1_545
C17 H20 3.5656 no 2_665
C17 H23A 3.5601 no 1_655
C17 H34B 3.4834 no 1_655
C19 H14B 3.5998 no 2_676
C19 H14C 3.5245 no 2_676
C19 H35B 3.1804 no 2_676
C20 H3B 3.5294 no 2_565
C20 H8 3.5200 no 2_665
C20 H17A 3.4352 no 2_665
C20 H23C 3.2528 no 2_565
C20 H24A 3.3838 no 2_565
C21 H3 3.3683 no 2_665
C21 H3B 3.0173 no 2_565
C21 H4A 3.4739 no 2_565
C21 H5B 3.5319 no 2_565
C21 H8 3.3571 no 2_665
C21 H28B 3.1908 no 2_565
C22 H30C 3.5828 no 1_445
C23 H17A 3.5478 no 1_455
C23 H20 3.0759 no 2_565
C23 H30B 3.4631 no 1_455
C24 H13B 3.1587 no 2_575
C24 H15B 3.5256 no 2_565
C25 H29A 3.4012 no 1_655
C26 H25A 3.3525 no 2_676
C26 H32A 3.3957 no 1_565
C26 H35C 3.1650 no 2_676
C26 H36C 3.4508 no 2_676
C27 H11B 3.5604 no 2_675
C27 H16 3.2652 no 1_565
C27 H18 3.3697 no 1_565
C27 H32A 3.4304 no 1_565
C27 H32C 3.5585 no 1_565
C28 H10 3.4337 no 2_565
C28 H21 3.4032 no 2_565
C29 H25C 3.2851 no 1_455
C29 H31C 3.5313 no 2_576
C29 H36A 3.5322 no 2_566
C29 H36B 3.1114 no 2_566
C30 H13C 3.3005 no 2_675
C30 H22A 3.5980 no 1_665
C30 H23A 3.4289 no 1_655
C30 H33C 3.2408 no 1_655
C31 H29B 3.2985 no 2_576
C31 H34A 3.5777 no 2_576
C31 H35A 3.4848 no 2_576
C32 H27A 3.2588 no 1_545
C32 H27C 3.3375 no 1_545
C33 H22C 3.5916 no 1_565
C33 H30C 3.4781 no 1_455
C34 H17C 3.2576 no 1_455
C35 H19B 3.5389 no 2_676
C35 H19C 3.2141 no 2_676
C35 H26B 3.3122 no 2_676
C35 H31C 3.3837 no 2_576
C36 H22B 3.4249 no 2_566
C36 H26A 3.4269 no 2_676
C36 H29A 3.5828 no 2_566
C36 H29C 3.2029 no 2_566
H3 C21 3.3683 no 2_665
H3 H21 3.0694 no 2_665
H3 H28B 3.5398 no 1_655
H3 H28C 3.2950 no 1_655
H3A H5A 3.2362 no 2_565
H3A H15A 3.3034 no 2_565
H3B C5 3.4046 no 2_565
H3B C10 3.1244 no 2_565
H3B C20 3.5294 no 2_565
H3B C21 3.0173 no 2_565
H3B H5A 2.4731 no 2_565
H3B H10 3.3230 no 2_565
H3B H15A 3.0593 no 2_565
H3B H21 3.1373 no 2_565
H4A C21 3.4739 no 2_565
H4A H21 3.0192 no 2_565
H5A C3 3.0695 no 2_565
H5A C5 3.1284 no 2_565
H5A H3A 3.2362 no 2_565
H5A H3B 2.4731 no 2_565
H5A H5A 2.5759 no 2_565
H5A H5B 3.2927 no 2_565
H5B C10 3.5132 no 2_565
H5B C21 3.5319 no 2_565
H5B H5A 3.2927 no 2_565
H5B H10 3.1250 no 2_565
H5B H21 3.1468 no 2_565
H8 C10 3.4788 no 2_665
H8 C20 3.5200 no 2_665
H8 C21 3.3571 no 2_665
H10 O3 3.4473 no 2_665
H10 C28 3.4337 no 2_565
H10 H3B 3.3230 no 2_565
H10 H5B 3.1250 no 2_565
H10 H28A 3.4713 no 2_565
H10 H28B 2.5982 no 2_565
H11A C13 3.3697 no 2_675
H11A C16 3.3467 no 2_665
H11A H13A 2.5796 no 2_675
H11A H13C 3.4459 no 2_675
H11A H16 2.7008 no 2_665
H11A H27B 3.0147 no 2_675
H11B C27 3.5604 no 2_675
H11B H13A 3.3860 no 2_675
H11B H15B 2.8758 no 2_565
H11B H16 3.3676 no 2_665
H11B H27B 2.8423 no 2_675
H11B H27C 3.4554 no 2_675
H11B H30A 3.5074 no 2_675
H11C H16 3.3779 no 2_665
H13A C11 3.3562 no 2_675
H13A H11A 2.5796 no 2_675
H13A H11B 3.3860 no 2_675
H13A H13A 3.0426 no 2_675
H13A H16 2.9947 no 1_565
H13A H30A 3.1381 no 2_675
H13B C16 3.5847 no 1_565
H13B C24 3.1587 no 2_575
H13B H16 2.7940 no 1_565
H13B H24A 3.5946 no 2_575
H13B H24B 2.9357 no 2_575
H13B H24C 2.5635 no 2_575
H13C C30 3.3005 no 2_675
H13C H11A 3.4459 no 2_675
H13C H16 3.4490 no 1_565
H13C H24C 2.8246 no 2_575
H13C H30A 2.4355 no 2_675
H13C H30C 3.4413 no 2_675
H14B C19 3.5998 no 2_676
H14B H19A 3.5764 no 2_676
H14B H19C 2.7945 no 2_676
H14C C19 3.5245 no 2_676
H14C H19A 3.0861 no 2_676
H14C H19C 3.0593 no 2_676
H15A H3A 3.3034 no 2_565
H15A H3B 3.0593 no 2_565
H15A H24B 3.4891 no 2_565
H15B C24 3.5256 no 2_565
H15B H11B 2.8758 no 2_565
H15B H24A 3.5342 no 2_565
H15B H24B 2.8034 no 2_565
H15C H24B 3.2832 no 2_565
H15C H27A 3.5823 no 1_545
H15C H33A 3.4851 no 1_545
H15C H33B 3.5054 no 1_545
H16 C11 3.3142 no 2_665
H16 C13 3.2442 no 1_545
H16 C27 3.2652 no 1_545
H16 H11A 2.7008 no 2_665
H16 H11B 3.3676 no 2_665
H16 H11C 3.3779 no 2_665
H16 H13A 2.9947 no 1_545
H16 H13B 2.7940 no 1_545
H16 H13C 3.4490 no 1_545
H16 H27A 3.1837 no 1_545
H16 H27B 2.6488 no 1_545
H16 H27C 3.4930 no 1_545
H17A C20 3.4352 no 2_665
H17A C23 3.5478 no 1_655
H17A H20 2.7671 no 2_665
H17A H21 3.5651 no 2_665
H17A H23A 2.9493 no 1_655
H17A H23B 3.5021 no 1_655
H17B H21 3.4350 no 2_665
H17B H34B 3.3344 no 1_655
H17C C34 3.2576 no 1_655
H17C H23A 3.2811 no 1_655
H17C H23B 3.5880 no 1_655
H17C H34A 2.8976 no 1_655
H17C H34B 2.8390 no 1_655
H17C H34C 3.5763 no 1_655
H18 C27 3.3697 no 1_545
H18 H27A 3.1330 no 1_545
H18 H27B 3.3491 no 1_545
H18 H27C 3.0706 no 1_545
H18 H28A 3.2144 no 1_655
H19A H14B 3.5764 no 2_676
H19A H14C 3.0861 no 2_676
H19A H35B 3.3761 no 2_676
H19B C35 3.5389 no 2_676
H19B H23A 3.4718 no 1_655
H19B H35A 3.3044 no 2_676
H19B H35B 3.1852 no 2_676
H19B H35C 3.5584 no 2_676
H19C C14 3.3677 no 2_676
H19C C35 3.2141 no 2_676
H19C H14B 2.7945 no 2_676
H19C H14C 3.0593 no 2_676
H19C H35A 3.1466 no 2_676
H19C H35B 2.5236 no 2_676
H19C H35C 3.5619 no 2_676
H20 C17 3.5656 no 2_665
H20 C23 3.0759 no 2_565
H20 H17A 2.7671 no 2_665
H20 H23A 3.1819 no 2_565
H20 H23B 3.0603 no 2_565
H20 H23C 2.5097 no 2_565
H20 H24A 3.3397 no 2_565
H21 O3 3.1279 no 2_665
H21 C28 3.4032 no 2_565
H21 H3 3.0694 no 2_665
H21 H3B 3.1373 no 2_565
H21 H4A 3.0192 no 2_565
H21 H5B 3.1468 no 2_565
H21 H17A 3.5651 no 2_665
H21 H17B 3.4350 no 2_665
H21 H23B 3.5513 no 2_565
H21 H28B 2.5781 no 2_565
H21 H28C 3.4360 no 2_565
H21 H34B 3.4245 no 2_565
H22A C30 3.5980 no 1_445
H22A H26A 3.0497 no 1_445
H22A H27C 3.2422 no 1_445
H22A H30C 2.7064 no 1_445
H22A H33C 3.3359 no 1_545
H22A H36C 3.5829 no 2_566
H22B C36 3.4249 no 2_566
H22B H29C 3.3326 no 2_566
H22B H36A 3.5341 no 2_566
H22B H36B 3.2568 no 2_566
H22B H36C 2.9505 no 2_566
H22C C33 3.5916 no 1_545
H22C H29C 3.0845 no 2_566
H22C H33B 3.2239 no 1_545
H22C H33C 3.1041 no 1_545
H23A C17 3.5601 no 1_455
H23A C30 3.4289 no 1_455
H23A H17A 2.9493 no 1_455
H23A H17C 3.2811 no 1_455
H23A H19B 3.4718 no 1_455
H23A H20 3.1819 no 2_565
H23A H30A 3.5750 no 1_455
H23A H30B 2.6681 no 1_455
H23A H35A 3.4848 no 2_576
H23B H17A 3.5021 no 1_455
H23B H17C 3.5880 no 1_455
H23B H20 3.0603 no 2_565
H23B H21 3.5513 no 2_565
H23C C20 3.2528 no 2_565
H23C H20 2.5097 no 2_565
H23C H30B 3.4884 no 1_455
H24A C16 3.5753 no 2_565
H24A C20 3.3838 no 2_565
H24A H13B 3.5946 no 2_575
H24A H15B 3.5342 no 2_565
H24A H20 3.3397 no 2_565
H24B C15 3.3622 no 2_565
H24B H13B 2.9357 no 2_575
H24B H15A 3.4891 no 2_565
H24B H15B 2.8034 no 2_565
H24B H15C 3.2832 no 2_565
H24B H24C 3.5919 no 2_575
H24B H33A 3.1270 no 2_575
H24C C13 3.1135 no 2_575
H24C H13B 2.5635 no 2_575
H24C H13C 2.8246 no 2_575
H24C H24B 3.5919 no 2_575
H24C H24C 3.3517 no 2_575
H25A C26 3.3525 no 2_676
H25A H26A 3.4209 no 2_676
H25A H26B 2.8507 no 2_676
H25A H26C 3.2590 no 2_676
H25A H31A 3.3537 no 2_676
H25B H28C 3.4119 no 1_655
H25B H29A 3.1708 no 1_655
H25B H29B 3.5985 no 1_655
H25C C29 3.2851 no 1_655
H25C H26C 3.3502 no 2_676
H25C H29A 2.7586 no 1_655
H25C H29B 2.9391 no 1_655
H25C H36A 2.9619 no 2_666
H26A C36 3.4269 no 2_676
H26A H22A 3.0497 no 1_665
H26A H25A 3.4209 no 2_676
H26A H32A 3.1363 no 1_565
H26A H35C 2.7506 no 2_676
H26A H36A 3.3582 no 2_676
H26A H36C 2.6902 no 2_676
H26B C35 3.3122 no 2_676
H26B H25A 2.8507 no 2_676
H26B H35B 3.1291 no 2_676
H26B H35C 2.7130 no 2_676
H26B H36C 3.5177 no 2_676
H26C H25A 3.2590 no 2_676
H26C H25C 3.3502 no 2_676
H26C H32A 2.8690 no 1_565
H26C H32C 3.5335 no 1_565
H27A C32 3.2588 no 1_565
H27A H15C 3.5823 no 1_565
H27A H16 3.1837 no 1_565
H27A H18 3.1330 no 1_565
H27A H32A 3.1142 no 1_565
H27A H32B 3.2583 no 1_565
H27A H32C 2.8685 no 1_565
H27B C11 3.3737 no 2_675
H27B C16 3.4503 no 1_565
H27B H11A 3.0147 no 2_675
H27B H11B 2.8423 no 2_675
H27B H16 2.6488 no 1_565
H27B H18 3.3491 no 1_565
H27C C32 3.3375 no 1_565
H27C H11B 3.4554 no 2_675
H27C H16 3.4930 no 1_565
H27C H18 3.0706 no 1_565
H27C H22A 3.2422 no 1_665
H27C H28A 2.9703 no 1_665
H27C H32A 2.9655 no 1_565
H27C H32B 3.1084 no 1_565
H27C H32C 3.3991 no 1_565
H28A O3 3.3203 no 1_455
H28A H10 3.4713 no 2_565
H28A H18 3.2144 no 1_455
H28A H27C 2.9703 no 1_445
H28A H32B 3.3925 no 1_455
H28B O3 3.3141 no 1_455
H28B C10 3.2016 no 2_565
H28B C21 3.1908 no 2_565
H28B H3 3.5398 no 1_455
H28B H10 2.5982 no 2_565
H28B H21 2.5781 no 2_565
H28C O3 3.2766 no 1_455
H28C H3 3.2950 no 1_455
H28C H21 3.4360 no 2_565
H28C H25B 3.4119 no 1_455
H28C H32B 3.5584 no 1_455
H29A C25 3.4012 no 1_455
H29A C36 3.5828 no 2_566
H29A H25B 3.1708 no 1_455
H29A H25C 2.7586 no 1_455
H29A H36A 3.2382 no 2_566
H29A H36B 3.2051 no 2_566
H29B C31 3.2985 no 2_576
H29B H25B 3.5985 no 1_455
H29B H25C 2.9391 no 1_455
H29B H31A 3.0002 no 2_576
H29B H31C 2.7262 no 2_576
H29B H36A 3.5225 no 2_566
H29B H36B 3.1936 no 2_566
H29C C36 3.2029 no 2_566
H29C H22B 3.3326 no 2_566
H29C H22C 3.0845 no 2_566
H29C H36A 3.2628 no 2_566
H29C H36B 2.4737 no 2_566
H29C H36C 3.4458 no 2_566
H30A C13 3.1926 no 2_675
H30A H11B 3.5074 no 2_675
H30A H13A 3.1381 no 2_675
H30A H13C 2.4355 no 2_675
H30A H23A 3.5750 no 1_655
H30A H33C 3.5260 no 1_655
H30B C23 3.4631 no 1_655
H30B H23A 2.6681 no 1_655
H30B H23C 3.4884 no 1_655
H30B H33C 3.1439 no 1_655
H30B H35A 3.5477 no 2_676
H30C C22 3.5828 no 1_665
H30C C33 3.4781 no 1_655
H30C H13C 3.4413 no 2_675
H30C H22A 2.7064 no 1_665
H30C H33A 3.5917 no 1_655
H30C H33C 2.6052 no 1_655
H31A H25A 3.3537 no 2_676
H31A H29B 3.0002 no 2_576
H31B H34A 3.5680 no 2_576
H31C C29 3.5313 no 2_576
H31C C35 3.3837 no 2_576
H31C H29B 2.7262 no 2_576
H31C H34A 2.9417 no 2_576
H31C H35A 2.5386 no 2_576
H32A C26 3.3957 no 1_545
H32A C27 3.4304 no 1_545
H32A H26A 3.1363 no 1_545
H32A H26C 2.8690 no 1_545
H32A H27A 3.1142 no 1_545
H32A H27C 2.9655 no 1_545
H32A H36A 3.4765 no 2_666
H32B H27A 3.2583 no 1_545
H32B H27C 3.1084 no 1_545
H32B H28A 3.3925 no 1_655
H32B H28C 3.5584 no 1_655
H32C C27 3.5585 no 1_545
H32C H26C 3.5335 no 1_545
H32C H27A 2.8685 no 1_545
H32C H27C 3.3991 no 1_545
H32C H33B 3.0011 no 1_545
H33A H15C 3.4851 no 1_565
H33A H24B 3.1270 no 2_575
H33A H30C 3.5917 no 1_455
H33B H15C 3.5054 no 1_565
H33B H22C 3.2239 no 1_565
H33B H32C 3.0011 no 1_565
H33C C30 3.2408 no 1_455
H33C H22A 3.3359 no 1_565
H33C H22C 3.1041 no 1_565
H33C H30A 3.5260 no 1_455
H33C H30B 3.1439 no 1_455
H33C H30C 2.6052 no 1_455
H34A C31 3.5777 no 2_576
H34A H17C 2.8976 no 1_455
H34A H31B 3.5680 no 2_576
H34A H31C 2.9417 no 2_576
H34B C17 3.4834 no 1_455
H34B H17B 3.3344 no 1_455
H34B H17C 2.8390 no 1_455
H34B H21 3.4245 no 2_565
H34C H17C 3.5763 no 1_455
H35A C31 3.4848 no 2_576
H35A H19B 3.3044 no 2_676
H35A H19C 3.1466 no 2_676
H35A H23A 3.4848 no 2_576
H35A H30B 3.5477 no 2_676
H35A H31C 2.5386 no 2_576
H35B C19 3.1804 no 2_676
H35B H19A 3.3761 no 2_676
H35B H19B 3.1852 no 2_676
H35B H19C 2.5236 no 2_676
H35B H26B 3.1291 no 2_676
H35C C26 3.1650 no 2_676
H35C H19B 3.5584 no 2_676
H35C H19C 3.5619 no 2_676
H35C H26A 2.7506 no 2_676
H35C H26B 2.7130 no 2_676
H36A C29 3.5322 no 2_566
H36A H22B 3.5341 no 2_566
H36A H25C 2.9619 no 2_666
H36A H26A 3.3582 no 2_676
H36A H29A 3.2382 no 2_566
H36A H29B 3.5225 no 2_566
H36A H29C 3.2628 no 2_566
H36A H32A 3.4765 no 2_666
H36A H36A 3.1856 no 2_666
H36B C29 3.1114 no 2_566
H36B H22B 3.2568 no 2_566
H36B H29A 3.2051 no 2_566
H36B H29B 3.1936 no 2_566
H36B H29C 2.4737 no 2_566
H36C C26 3.4508 no 2_676
H36C H22A 3.5829 no 2_566
H36C H22B 2.9505 no 2_566
H36C H26A 2.6902 no 2_676
H36C H26B 3.5177 no 2_676
H36C H29C 3.4458 no 2_566

loop_
_geom_torsion_atom_site_label_1
_geom_torsion_atom_site_label_2
_geom_torsion_atom_site_label_3
_geom_torsion_atom_site_label_4
_geom_torsion
_geom_torsion_publ_flag
Si4 Si1 Si5 C26 38.08(7) no
Si4 Si1 Si5 C27 -81.28(6) no
Si4 Si1 Si5 C30 159.25(5) no
Si5 Si1 Si4 C23 170.35(6) no
Si5 Si1 Si4 C31 -66.65(7) no
Si5 Si1 Si4 C33 52.16(6) no
Si4 Si1 Si6 C11 -146.88(5) no
Si4 Si1 Si6 C13 95.55(6) no
Si4 Si1 Si6 C24 -25.57(7) no
Si6 Si1 Si4 C23 50.35(8) no
Si6 Si1 Si4 C31 173.34(5) no
Si6 Si1 Si4 C33 -67.85(5) no
Si4 Si1 O1 C6 5.43(16) no
O1 Si1 Si4 C23 -69.74(9) no
O1 Si1 Si4 C31 53.26(8) no
O1 Si1 Si4 C33 172.06(7) no
Si5 Si1 Si6 C11 94.63(6) no
Si5 Si1 Si6 C13 -22.94(6) no
Si5 Si1 Si6 C24 -144.06(5) no
Si6 Si1 Si5 C26 159.97(5) no
Si6 Si1 Si5 C27 40.61(6) no
Si6 Si1 Si5 C30 -78.87(6) no
Si5 Si1 O1 C6 124.82(12) no
O1 Si1 Si5 C26 -86.73(9) no
O1 Si1 Si5 C27 153.91(8) no
O1 Si1 Si5 C30 34.44(10) no
Si6 Si1 O1 C6 -118.75(13) no
O1 Si1 Si6 C11 -20.67(9) no
O1 Si1 Si6 C13 -138.24(8) no
O1 Si1 Si6 C24 100.64(9) no
Si3 Si2 Si7 C25 -75.50(7) no
Si3 Si2 Si7 C32 160.80(5) no
Si3 Si2 Si7 C36 42.73(6) no
Si7 Si2 Si3 C29 -85.86(6) no
Si7 Si2 Si3 C34 153.52(4) no
Si7 Si2 Si3 C35 33.99(7) no
Si3 Si2 Si8 C15 174.72(6) no
Si3 Si2 Si8 C22 -66.08(6) no
Si3 Si2 Si8 C28 52.34(7) no
Si8 Si2 Si3 C29 30.80(7) no
Si8 Si2 Si3 C34 -89.82(6) no
Si8 Si2 Si3 C35 150.65(6) no
Si3 Si2 O2 C2 152.86(10) no
O2 Si2 Si3 C29 150.08(7) no
O2 Si2 Si3 C34 29.46(7) no
O2 Si2 Si3 C35 -90.08(8) no
Si7 Si2 Si8 C15 -65.22(7) no
Si7 Si2 Si8 C22 53.98(6) no
Si7 Si2 Si8 C28 172.39(5) no
Si8 Si2 Si7 C25 167.59(5) no
Si8 Si2 Si7 C32 43.89(7) no
Si8 Si2 Si7 C36 -74.18(5) no
Si7 Si2 O2 C2 31.99(14) no
O2 Si2 Si7 C25 38.87(9) no
O2 Si2 Si7 C32 -84.84(8) no
O2 Si2 Si7 C36 157.10(7) no
Si8 Si2 O2 C2 -93.07(12) no
O2 Si2 Si8 C15 64.87(10) no
O2 Si2 Si8 C22 -175.93(8) no
O2 Si2 Si8 C28 -57.52(10) no
Si1 O1 C6 C7 112.07(18) no
Si1 O1 C6 C12 -121.07(18) no
Si2 O2 C2 C7 -171.54(11) no
Si2 O2 C2 C9 67.3(3) no
C8 C1 C10 C21 -179.0(3) no
C10 C1 C8 O3 -146.7(3) no
C10 C1 C8 C9 94.6(4) no
C8 C1 C18 C16 179.9(3) no
C18 C1 C8 O3 33.7(4) no
C18 C1 C8 C9 -85.0(4) no
C10 C1 C18 C16 0.3(5) no
C18 C1 C10 C21 0.6(5) no
O2 C2 C7 C4 -61.3(2) no
O2 C2 C7 C6 66.2(3) no
O2 C2 C9 C5 63.3(3) no
O2 C2 C9 C8 -169.0(2) no
C7 C2 C9 C5 -57.2(3) no
C7 C2 C9 C8 70.5(3) no
C9 C2 C7 C4 58.9(3) no
C9 C2 C7 C6 -173.48(19) no
C4 C3 C5 C9 -54.1(3) no
C5 C3 C4 C7 57.1(3) no
C3 C4 C7 C2 -59.5(3) no
C3 C4 C7 C6 167.1(3) no
C3 C5 C9 C2 54.5(3) no
C3 C5 C9 C8 -72.5(3) no
O1 C6 C7 C2 164.93(19) no
O1 C6 C7 C4 -68.4(3) no
O1 C6 C12 C14 162.14(18) no
O1 C6 C12 C17 -73.0(3) no
O1 C6 C12 C19 46.7(3) no
C7 C6 C12 C14 -79.4(3) no
C7 C6 C12 C17 45.4(4) no
C7 C6 C12 C19 165.2(3) no
C12 C6 C7 C2 44.9(4) no
C12 C6 C7 C4 171.6(3) no
O3 C8 C9 C2 52.3(3) no
O3 C8 C9 C5 178.3(2) no
C1 C8 C9 C2 173.5(3) no
C1 C8 C9 C5 -60.6(4) no
C1 C10 C21 C20 -1.3(5) no
C18 C16 C20 C21 -0.2(6) no
C20 C16 C18 C1 -0.5(6) no
C16 C20 C21 C10 1.1(6) no
